data_7019346
loop_
_publ_author_name
'Pei, Wen-Bo'
'Wu, Jian-Sheng'
'Ren, Xiao-Ming'
'Tian, Zheng-Fang'
'Xie, Jingli'

_publ_section_title
;
 Observation of divergent isotope effects as well as metal ion-modulated
 T(C) and spin-canting nature in isostructural supramolecular magnets.
;
_journal_issue 25
_journal_name_full 'Dalton transactions (Cambridge, England : 2003)'
_journal_page_first 7609
_journal_page_last 7619
_journal_paper_doi 10.1039/c2dt30215b
_journal_volume 41
_journal_year 2012
_chemical_formula_moiety 'C8 N4 Pt S4, C5 H6 D N2'
_chemical_formula_sum 'C13 H6 D N6 Pt S4'
_chemical_formula_weight 571.61
_chemical_name_systematic
;
?
;
_space_group_IT_number 15
_symmetry_cell_setting monoclinic
_symmetry_space_group_name_Hall '-C 2yc'
_symmetry_space_group_name_H-M 'C 1 2/c 1'
_atom_sites_solution_hydrogens geom
_atom_sites_solution_primary direct
_atom_sites_solution_secondary difmap
_audit_creation_method SHELXL-97
_cell_angle_alpha 90.00
_cell_angle_beta 94.933(7)
_cell_angle_gamma 90.00
_cell_formula_units_Z 8
_cell_length_a 41.300(11)
_cell_length_b 6.4777(18)
_cell_length_c 12.878(4)
_cell_measurement_reflns_used 3568
_cell_measurement_temperature 296(2)
_cell_measurement_theta_max 25.99
_cell_measurement_theta_min 0.99
_cell_volume 3432.5(17)
_computing_structure_refinement 'SHELXL-97 (Sheldrick, 1997)'
_computing_structure_solution 'SHELXS-97 (Sheldrick, 1990)'
_diffrn_ambient_temperature 296(2)
_diffrn_measured_fraction_theta_full 0.994
_diffrn_measured_fraction_theta_max 0.994
_diffrn_measurement_device_type 'CCD area detector'
_diffrn_measurement_method 'phi and omega scans'
_diffrn_radiation_monochromator graphite
_diffrn_radiation_source 'fine-focus sealed tube'
_diffrn_radiation_type MoK\a
_diffrn_radiation_wavelength 0.71073
_diffrn_reflns_av_R_equivalents 0.0370
_diffrn_reflns_av_sigmaI/netI 0.0426
_diffrn_reflns_limit_h_max 50
_diffrn_reflns_limit_h_min -49
_diffrn_reflns_limit_k_max 7
_diffrn_reflns_limit_k_min -7
_diffrn_reflns_limit_l_max 15
_diffrn_reflns_limit_l_min -10
_diffrn_reflns_number 9934
_diffrn_reflns_theta_full 25.99
_diffrn_reflns_theta_max 25.99
_diffrn_reflns_theta_min 0.99
_exptl_absorpt_coefficient_mu 8.670
_exptl_absorpt_correction_T_max 0.420
_exptl_absorpt_correction_T_min 0.367
_exptl_absorpt_correction_type multi-scan
_exptl_absorpt_process_details 'SADABS, Bruker(2000)'
_exptl_crystal_colour green
_exptl_crystal_density_diffrn 2.212
_exptl_crystal_density_method 'not measured'
_exptl_crystal_description needle-like
_exptl_crystal_F_000 2152
_exptl_crystal_size_max 0.2
_exptl_crystal_size_mid 0.1
_exptl_crystal_size_min 0.1
_refine_diff_density_max 1.003
_refine_diff_density_min -0.981
_refine_diff_density_rms 0.217
_refine_ls_extinction_method none
_refine_ls_goodness_of_fit_ref 1.144
_refine_ls_hydrogen_treatment mixed
_refine_ls_matrix_type full
_refine_ls_number_parameters 220
_refine_ls_number_reflns 3340
_refine_ls_number_restraints 0
_refine_ls_restrained_S_all 1.144
_refine_ls_R_factor_all 0.0475
_refine_ls_R_factor_gt 0.0335
_refine_ls_shift/su_max 0.000
_refine_ls_shift/su_mean 0.000
_refine_ls_structure_factor_coef Fsqd
_refine_ls_weighting_details 'calc w=1/[\s^2^(Fo^2^)+(0.0719P)^2^+5.7699P] where P=(Fo^2^+2Fc^2^)/3'
_refine_ls_weighting_scheme calc
_refine_ls_wR_factor_gt 0.0945
_refine_ls_wR_factor_ref 0.1253
_reflns_number_gt 2719
_reflns_number_total 3340
_reflns_threshold_expression >2sigma(I)
_cod_data_source_file c2dt30215b.txt
_cod_data_source_block 771444
_cod_original_sg_symbol_H-M C2/c
_cod_database_code 7019346

loop_
_symmetry_equiv_pos_as_xyz
'x, y, z'
'-x, y, -z+1/2'
'x+1/2, y+1/2, z'
'-x+1/2, y+1/2, -z+1/2'
'-x, -y, -z'
'x, -y, z-1/2'
'-x+1/2, -y+1/2, -z'
'x+1/2, -y+1/2, z-1/2'

loop_
_atom_site_label
_atom_site_type_symbol
_atom_site_fract_x
_atom_site_fract_y
_atom_site_fract_z
_atom_site_U_iso_or_equiv
_atom_site_adp_type
_atom_site_occupancy
_atom_site_symmetry_multiplicity
_atom_site_calc_flag
_atom_site_refinement_flags
Pt1 Pt 0.2500 0.2500 0.0000 0.03401(16) Uani 1 2 d S
Pt2 Pt 0.0000 0.5000 0.5000 0.04122(17) Uani 1 2 d S
S1 S 0.23298(6) 0.0811(3) 0.13848(18) 0.0424(5) Uani 1 1 d .
S2 S 0.22445(6) 0.5369(3) 0.04773(19) 0.0446(5) Uani 1 1 d .
S3 S -0.01444(6) 0.2565(4) 0.38034(19) 0.0492(6) Uani 1 1 d .
S4 S 0.03023(6) 0.6552(4) 0.38592(18) 0.0525(6) Uani 1 1 d .
N1 N 0.1827(2) 0.1555(14) 0.3548(7) 0.065(2) Uani 1 1 d .
N2 N 0.1702(2) 0.7146(12) 0.2455(7) 0.061(2) Uani 1 1 d .
N3 N -0.0665(2) -0.2000(14) 0.3435(9) 0.075(3) Uani 1 1 d .
N4 N 0.0844(2) 1.1076(14) 0.3683(7) 0.069(3) Uani 1 1 d .
N5 N 0.1492(2) 0.7975(13) 0.4561(6) 0.057(2) Uani 1 1 d .
D5A D 0.1604 0.8362 0.4063 0.068 Uiso 1 1 d R
N6 N 0.09978(18) 0.6111(12) 0.6932(6) 0.0497(18) Uani 1 1 d .
H6A H 0.09778(18) 0.6894(12) 0.7462(6) 0.060 Uiso 1 1 d R
H6B H 0.09110(18) 0.4903(12) 0.6906(6) 0.060 Uiso 1 1 d R
C1 C 0.1945(3) 0.2045(13) 0.2884(8) 0.050(2) Uani 1 1 d .
C2 C 0.2101(2) 0.2648(11) 0.1943(7) 0.0368(18) Uani 1 1 d .
C3 C 0.2069(2) 0.4575(12) 0.1558(7) 0.0392(18) Uani 1 1 d .
C4 C 0.1879(2) 0.6061(13) 0.2028(7) 0.0421(19) Uani 1 1 d .
C5 C -0.0540(2) -0.0691(15) 0.3934(9) 0.055(3) Uani 1 1 d .
C6 C -0.0404(2) 0.1007(13) 0.4470(6) 0.0412(19) Uani 1 1 d .
C7 C 0.0672(3) 0.9981(14) 0.4039(8) 0.054(2) Uani 1 1 d .
C8 C 0.0453(2) 0.8630(13) 0.4546(7) 0.0412(19) Uani 1 1 d .
C9 C 0.1469(2) 0.9229(14) 0.5365(7) 0.044(2) Uani 1 1 d .
H9A H 0.1568(2) 1.0517(14) 0.5371(7) 0.053 Uiso 1 1 d R
C10 C 0.13021(19) 0.8665(13) 0.6173(7) 0.043(2) Uani 1 1 d .
H10A H 0.12859(19) 0.9577(13) 0.6724(7) 0.052 Uiso 1 1 d R
C11 C 0.1153(2) 0.6730(13) 0.6198(6) 0.0399(18) Uani 1 1 d .
C12 C 0.1185(3) 0.5451(15) 0.5265(8) 0.055(2) Uani 1 1 d .
H12A H 0.1089(3) 0.4152(15) 0.5213(8) 0.066 Uiso 1 1 d R
C13 C 0.1349(2) 0.6148(17) 0.4504(7) 0.056(2) Uani 1 1 d .
H13A H 0.1365(2) 0.5337(17) 0.3914(7) 0.068 Uiso 1 1 d R

loop_
_atom_site_aniso_label
_atom_site_aniso_U_11
_atom_site_aniso_U_22
_atom_site_aniso_U_33
_atom_site_aniso_U_23
_atom_site_aniso_U_13
_atom_site_aniso_U_12
Pt1 0.0341(3) 0.0304(3) 0.0386(3) 0.00092(17) 0.00956(19) 0.00112(16)
Pt2 0.0393(3) 0.0468(3) 0.0387(3) 0.0107(2) 0.0101(2) -0.0041(2)
S1 0.0520(13) 0.0322(10) 0.0455(12) 0.0059(9) 0.0195(10) 0.0057(9)
S2 0.0531(13) 0.0315(10) 0.0516(13) 0.0049(9) 0.0173(11) 0.0053(9)
S3 0.0539(14) 0.0577(14) 0.0389(12) 0.0041(10) 0.0217(11) -0.0083(10)
S4 0.0602(15) 0.0590(15) 0.0408(12) 0.0032(11) 0.0191(11) -0.0170(12)
N1 0.094(7) 0.058(5) 0.047(5) 0.001(4) 0.038(5) -0.017(5)
N2 0.082(6) 0.042(4) 0.064(5) 0.002(4) 0.038(5) 0.008(4)
N3 0.077(7) 0.048(5) 0.095(7) 0.003(5) -0.031(6) -0.008(5)
N4 0.090(7) 0.066(5) 0.055(5) 0.008(4) 0.029(5) -0.028(5)
N5 0.065(5) 0.061(5) 0.050(5) 0.003(4) 0.041(4) 0.007(4)
N6 0.056(5) 0.050(4) 0.045(4) -0.007(4) 0.010(4) -0.005(4)
C1 0.064(6) 0.027(4) 0.060(6) -0.005(4) 0.015(5) 0.000(4)
C2 0.042(4) 0.030(4) 0.039(4) -0.005(3) 0.006(4) -0.003(3)
C3 0.038(4) 0.035(4) 0.043(5) -0.001(3) -0.002(4) -0.003(3)
C4 0.046(5) 0.038(4) 0.043(5) 0.000(4) 0.008(4) -0.004(4)
C5 0.049(5) 0.043(5) 0.074(7) 0.016(5) 0.003(5) 0.005(4)
C6 0.042(5) 0.041(4) 0.041(5) 0.007(4) 0.007(4) 0.000(4)
C7 0.064(6) 0.052(5) 0.047(5) 0.011(4) 0.015(5) 0.000(5)
C8 0.038(4) 0.041(4) 0.046(5) 0.012(4) 0.012(4) -0.002(3)
C9 0.035(4) 0.049(5) 0.047(5) 0.002(4) -0.002(4) 0.004(4)
C10 0.038(4) 0.043(5) 0.046(5) -0.012(4) -0.012(4) 0.007(4)
C11 0.038(4) 0.046(5) 0.036(4) 0.002(4) 0.005(4) 0.005(4)
C12 0.061(6) 0.050(5) 0.055(6) -0.012(5) 0.006(5) 0.004(5)
C13 0.063(6) 0.067(6) 0.041(5) -0.011(5) 0.015(5) 0.002(5)

loop_
_atom_type_symbol
_atom_type_description
_atom_type_scat_dispersion_real
_atom_type_scat_dispersion_imag
_atom_type_scat_source
C C 0.0033 0.0016 'International Tables Vol C Tables 4.2.6.8 and 6.1.1.4'
H H 0.0000 0.0000 'International Tables Vol C Tables 4.2.6.8 and 6.1.1.4'
N N 0.0061 0.0033 'International Tables Vol C Tables 4.2.6.8 and 6.1.1.4'
S S 0.1246 0.1234 'International Tables Vol C Tables 4.2.6.8 and 6.1.1.4'
Pt Pt -1.7033 8.3905 'International Tables Vol C Tables 4.2.6.8 and 6.1.1.4'
D D 0.0000 0.0000 'International Tables Vol C Tables 4.2.6.8 and 6.1.1.4'

loop_
_geom_angle_atom_site_label_1
_geom_angle_atom_site_label_2
_geom_angle_atom_site_label_3
_geom_angle
_geom_angle_site_symmetry_1
_geom_angle_site_symmetry_3
S2 Pt1 S2 180.00(16) 7 .
S2 Pt1 S1 89.96(8) 7 7
S2 Pt1 S1 90.04(8) . 7
S2 Pt1 S1 90.04(8) 7 .
S2 Pt1 S1 89.96(8) . .
S1 Pt1 S1 180.00(15) 7 .
S4 Pt2 S4 180.00(10) 5_566 .
S4 Pt2 S3 90.27(9) 5_566 .
S4 Pt2 S3 89.73(9) . .
S4 Pt2 S3 89.73(9) 5_566 5_566
S4 Pt2 S3 90.27(9) . 5_566
S3 Pt2 S3 180.0 . 5_566
C2 S1 Pt1 102.4(3) . .
C3 S2 Pt1 102.5(3) . .
C6 S3 Pt2 101.9(3) . .
C8 S4 Pt2 102.3(3) . .
C13 N5 C9 121.9(8) . .
C13 N5 D5A 119.0 . .
C9 N5 D5A 119.0 . .
H6A N6 H6B 120.0 . .
H6A N6 C11 120.0(5) . .
H6B N6 C11 120.0(5) . .
N1 C1 C2 177.5(11) . .
C3 C2 C1 120.8(8) . .
C3 C2 S1 122.0(7) . .
C1 C2 S1 117.1(6) . .
C2 C3 C4 121.1(8) . .
C2 C3 S2 123.0(7) . .
C4 C3 S2 115.9(6) . .
N2 C4 C3 173.3(9) . .
N3 C5 C6 174.7(11) . .
C8 C6 C5 121.9(9) 5_566 .
C8 C6 S3 121.2(7) 5_566 .
C5 C6 S3 116.8(7) . .
N4 C7 C8 177.1(12) . .
C6 C8 C7 118.5(8) 5_566 .
C6 C8 S4 124.1(7) 5_566 .
C7 C8 S4 117.2(7) . .
H9A C9 N5 119.5(5) . .
H9A C9 C10 119.5(5) . .
N5 C9 C10 120.9(9) . .
H10A C10 C9 119.5(5) . .
H10A C10 C11 119.5(5) . .
C9 C10 C11 121.1(8) . .
N6 C11 C10 124.0(8) . .
N6 C11 C12 121.5(9) . .
C10 C11 C12 114.5(8) . .
H12A C12 C13 120.0(6) . .
H12A C12 C11 120.0(6) . .
C13 C12 C11 120.1(10) . .
H13A C13 C12 119.3(6) . .
H13A C13 N5 119.3(5) . .
C12 C13 N5 121.4(9) . .

loop_
_geom_bond_atom_site_label_1
_geom_bond_atom_site_label_2
_geom_bond_distance
_geom_bond_site_symmetry_2
Pt1 S2 2.248(2) 7
Pt1 S2 2.248(2) .
Pt1 S1 2.255(2) 7
Pt1 S1 2.255(2) .
Pt2 S4 2.246(2) 5_566
Pt2 S4 2.246(2) .
Pt2 S3 2.249(2) .
Pt2 S3 2.249(2) 5_566
S1 C2 1.715(8) .
S2 C3 1.704(9) .
S3 C6 1.750(8) .
S4 C8 1.699(9) .
N1 C1 1.069(12) .
N2 C4 1.185(11) .
N3 C5 1.160(13) .
N4 C7 1.129(12) .
N5 C13 1.322(13) .
N5 C9 1.326(12) .
N5 D5A 0.8600 .
N6 H6A 0.8600 .
N6 H6B 0.8600 .
N6 C11 1.253(11) .
C1 C2 1.472(13) .
C2 C3 1.346(11) .
C3 C4 1.409(12) .
C5 C6 1.390(14) .
C6 C8 1.321(12) 5_566
C7 C8 1.453(12) .
C8 C6 1.321(12) 5_566
C9 H9A 0.9300 .
C9 C10 1.346(12) .
C10 H10A 0.9300 .
C10 C11 1.397(12) .
C11 C12 1.475(12) .
C12 H12A 0.9300 .
C12 C13 1.318(15) .
C13 H13A 0.9300 .

loop_
_geom_hbond_atom_site_label_D
_geom_hbond_atom_site_label_H
_geom_hbond_atom_site_label_A
_geom_hbond_distance_DH
_geom_hbond_distance_HA
_geom_hbond_distance_DA
_geom_hbond_angle_DHA
_geom_hbond_site_symmetry_A
N5 D5A N2 0.86 2.28 2.966(12) 136.4 .
N5 D5A N1 0.86 2.38 3.050(12) 134.9 1_565
N6 H6A N4 0.86 2.16 3.009(11) 170.2 6_576
N6 H6B N3 0.86 2.16 3.014(12) 170.1 5_556
